data_4326197
loop_
_publ_author_name
'Silvio Aime'
'Mauro Botta'
'Zolt\'an Garda'
'Benjamin E. Kucera'
'Gyula Tircso'
'Victor G. Young'
'Mark Woods'

_publ_section_title
;
 Properties, Solution State Behavior, and Crystal Structures of Chelates
 of DOTMA
;
_journal_name_full 'Inorganic Chemistry'
_journal_page_first 7955
_journal_page_last 7965
_journal_paper_doi 10.1021/ic2012827
_journal_volume 50
_journal_year 2011
_chemical_absolute_configuration adrm
_chemical_formula_moiety 'C20 H39 Gd N4 O9, 2(Na), 4(H2 O), 2(Cl), 17(O)'
_chemical_formula_sum 'C20 H43 Cl Gd N4 Na2 O15'
_chemical_formula_weight 818.26
_chemical_name_common 08123zz
_chemical_name_systematic
; 
 ? 
;
_space_group_IT_number 3
_symmetry_cell_setting monoclinic
_symmetry_space_group_name_Hall 'P 2y'
_symmetry_space_group_name_H-M 'P 1 2 1'
_atom_sites_solution_hydrogens geom
_atom_sites_solution_primary direct
_atom_sites_solution_secondary difmap
_audit_creation_method SHELXL-97
_cell_angle_alpha 90.00
_cell_angle_beta 98.266(2)
_cell_angle_gamma 90.00
_cell_formula_units_Z 2
_cell_length_a 9.6639(12)
_cell_length_b 9.6379(12)
_cell_length_c 18.926(2)
_cell_measurement_reflns_used 3658
_cell_measurement_temperature 173(2)
_cell_measurement_theta_max 27.44
_cell_measurement_theta_min 2.38
_cell_volume 1744.4(4)
_computing_cell_refinement 'Bruker SMART'
_computing_data_collection 'Bruker SMART'
_computing_data_reduction 'Bruker SAINT'
_computing_molecular_graphics 'Bruker SHELXTL'
_computing_publication_material 'Bruker SHELXTL'
_computing_structure_refinement 'Bruker SHELXTL'
_computing_structure_solution 'Bruker SHELXTL'
_diffrn_ambient_temperature 173(2)
_diffrn_measured_fraction_theta_full 0.994
_diffrn_measured_fraction_theta_max 0.994
_diffrn_measurement_device_type 'CCD area detector'
_diffrn_measurement_method 'phi and omega scans'
_diffrn_radiation_monochromator graphite
_diffrn_radiation_source 'sealed tube'
_diffrn_radiation_type MoK\a
_diffrn_radiation_wavelength 0.71073
_diffrn_reflns_av_R_equivalents 0.0352
_diffrn_reflns_av_sigmaI/netI 0.0460
_diffrn_reflns_limit_h_max 12
_diffrn_reflns_limit_h_min -12
_diffrn_reflns_limit_k_max 12
_diffrn_reflns_limit_k_min -12
_diffrn_reflns_limit_l_max 24
_diffrn_reflns_limit_l_min 0
_diffrn_reflns_number 18679
_diffrn_reflns_theta_full 27.51
_diffrn_reflns_theta_max 27.51
_diffrn_reflns_theta_min 2.11
_exptl_absorpt_coefficient_mu 2.067
_exptl_absorpt_correction_T_max 0.90
_exptl_absorpt_correction_T_min 0.70
_exptl_absorpt_correction_type multi-scan
_exptl_absorpt_process_details 'SADABS (Sheldrick, 2008/1)'
_exptl_crystal_colour Colorless
_exptl_crystal_density_diffrn 1.558
_exptl_crystal_description Block
_exptl_crystal_F_000 828
_exptl_crystal_size_max 0.50
_exptl_crystal_size_mid 0.15
_exptl_crystal_size_min 0.05
_refine_diff_density_max 0.783
_refine_diff_density_min -0.877
_refine_diff_density_rms 0.111
_refine_ls_abs_structure_details 'Flack H D (1983), Acta Cryst. A39, 876-881'
_refine_ls_abs_structure_Flack 0.000(11)
_refine_ls_extinction_method none
_refine_ls_goodness_of_fit_ref 0.992
_refine_ls_hydrogen_treatment constr
_refine_ls_matrix_type full
_refine_ls_number_parameters 395
_refine_ls_number_reflns 7882
_refine_ls_number_restraints 1
_refine_ls_restrained_S_all 0.992
_refine_ls_R_factor_all 0.0426
_refine_ls_R_factor_gt 0.0355
_refine_ls_shift/su_max 0.000
_refine_ls_shift/su_mean 0.000
_refine_ls_structure_factor_coef Fsqd
_refine_ls_weighting_details 'calc w=1/[\s^2^(Fo^2^)+(0.0448P)^2^+2.4901P] where P=(Fo^2^+2Fc^2^)/3'
_refine_ls_weighting_scheme calc
_refine_ls_wR_factor_gt 0.0813
_refine_ls_wR_factor_ref 0.0837
_reflns_number_gt 7068
_reflns_number_total 7882
_reflns_threshold_expression >2sigma(I)
_cod_data_source_file ic2012827_si_001.cif
_cod_data_source_block 08123zz
_cod_depositor_comments
;

2021-10-24
Z value and formula fixed to values more according to usual
chemical conventions.                 miguel
;
_cod_original_formula_sum 'C40 H86 Cl2 Gd2 N8 Na4 O30'
_cod_original_formula_weight 1636.53
_cod_original_formula_moiety 'C40 H78 Gd2 N8 Na4 O23, 4(H2 O), 2(Cl), 3(O)'
_cod_original_formula_units_Z 1
_cod_original_cell_volume 1744.5(4)
_cod_original_sg_symbol_H-M 'P 2'
_cod_database_code 4326197

loop_
_symmetry_equiv_pos_as_xyz
'x, y, z'
'-x, y, -z'

loop_
_atom_site_label
_atom_site_type_symbol
_atom_site_fract_x
_atom_site_fract_y
_atom_site_fract_z
_atom_site_U_iso_or_equiv
_atom_site_adp_type
_atom_site_occupancy
_atom_site_symmetry_multiplicity
_atom_site_calc_flag
_atom_site_refinement_flags
Gd1 Gd 0.234284(19) 0.06841(3) 0.306944(10) 0.01751(6) Uani 1 1 d .
O1 O 0.0467(3) 0.0484(5) 0.37458(18) 0.0249(10) Uani 1 1 d .
O2 O -0.0999(4) -0.0968(4) 0.41488(19) 0.0246(8) Uani 1 1 d .
O3 O 0.2499(5) 0.2966(5) 0.3539(3) 0.0280(11) Uani 1 1 d .
O4 O 0.1252(5) 0.4516(5) 0.4036(2) 0.0422(11) Uani 1 1 d .
O5 O 0.4837(3) 0.0840(6) 0.32210(17) 0.0235(9) Uani 1 1 d .
O6 O 0.6634(4) 0.2303(4) 0.3299(2) 0.0337(9) Uani 1 1 d .
O7 O 0.2736(5) -0.1642(5) 0.3429(3) 0.0242(11) Uani 1 1 d .
O8 O 0.3751(4) -0.3701(4) 0.3316(2) 0.0325(9) Uani 1 1 d .
N1 N -0.0100(4) -0.0338(4) 0.2394(2) 0.0184(8) Uani 1 1 d .
N2 N 0.0694(4) 0.2636(4) 0.2372(2) 0.0213(9) Uani 1 1 d .
N3 N 0.3511(4) 0.1865(4) 0.2021(2) 0.0165(8) Uani 1 1 d .
N4 N 0.2703(4) -0.1098(5) 0.2039(2) 0.0190(9) Uani 1 1 d .
C1 C -0.1119(4) 0.0813(8) 0.2205(3) 0.0204(11) Uani 1 1 d .
H1A H -0.1489 0.1119 0.2641 0.024 Uiso 1 1 calc R
H1B H -0.1914 0.0464 0.1863 0.024 Uiso 1 1 calc R
C2 C -0.0477(5) 0.2029(6) 0.1882(3) 0.0239(11) Uani 1 1 d .
H2A H -0.0133 0.1730 0.1438 0.029 Uiso 1 1 calc R
H2B H -0.1201 0.2748 0.1754 0.029 Uiso 1 1 calc R
C3 C 0.1538(7) 0.3575(7) 0.1962(4) 0.0212(15) Uani 1 1 d .
H3A H 0.2109 0.4207 0.2298 0.025 Uiso 1 1 calc R
H3B H 0.0898 0.4148 0.1625 0.025 Uiso 1 1 calc R
C4 C 0.2493(5) 0.2750(5) 0.1547(3) 0.0215(10) Uani 1 1 d .
H4A H 0.1916 0.2151 0.1196 0.026 Uiso 1 1 calc R
H4B H 0.3017 0.3401 0.1280 0.026 Uiso 1 1 calc R
C5 C 0.4078(4) 0.0803(9) 0.1582(2) 0.0189(10) Uani 1 1 d .
H5A H 0.4962 0.0437 0.1845 0.023 Uiso 1 1 calc R
H5B H 0.4293 0.1236 0.1136 0.023 Uiso 1 1 calc R
C6 C 0.3069(5) -0.0387(5) 0.1396(3) 0.0217(10) Uani 1 1 d .
H6A H 0.2205 -0.0029 0.1110 0.026 Uiso 1 1 calc R
H6B H 0.3494 -0.1067 0.1099 0.026 Uiso 1 1 calc R
C7 C 0.1428(7) -0.1959(7) 0.1835(4) 0.0237(16) Uani 1 1 d .
H7A H 0.1369 -0.2663 0.2210 0.028 Uiso 1 1 calc R
H7B H 0.1510 -0.2455 0.1385 0.028 Uiso 1 1 calc R
C8 C 0.0098(5) -0.1102(6) 0.1736(3) 0.0216(11) Uani 1 1 d .
H8A H 0.0133 -0.0431 0.1343 0.026 Uiso 1 1 calc R
H8B H -0.0713 -0.1722 0.1597 0.026 Uiso 1 1 calc R
C9 C -0.0611(5) -0.1257(5) 0.2937(3) 0.0215(10) Uani 1 1 d .
H9A H -0.0001 -0.2100 0.2980 0.026 Uiso 1 1 calc R
C10 C -0.2123(5) -0.1771(6) 0.2747(3) 0.0281(12) Uani 1 1 d .
H10A H -0.2250 -0.2172 0.2266 0.042 Uiso 1 1 calc R
H10B H -0.2768 -0.0990 0.2761 0.042 Uiso 1 1 calc R
H10C H -0.2316 -0.2478 0.3091 0.042 Uiso 1 1 calc R
C11 C -0.0379(5) -0.0540(5) 0.3662(3) 0.0202(10) Uani 1 1 d .
C12 C 0.0196(5) 0.3436(5) 0.2961(3) 0.0259(11) Uani 1 1 d .
H12A H -0.0493 0.2833 0.3162 0.031 Uiso 1 1 calc R
C13 C -0.0555(6) 0.4805(6) 0.2740(4) 0.0389(15) Uani 1 1 d .
H13A H -0.1330 0.4628 0.2357 0.058 Uiso 1 1 calc R
H13B H 0.0105 0.5454 0.2571 0.058 Uiso 1 1 calc R
H13C H -0.0921 0.5206 0.3152 0.058 Uiso 1 1 calc R
C14 C 0.1418(6) 0.3665(6) 0.3557(3) 0.0288(12) Uani 1 1 d .
C15 C 0.4681(5) 0.2719(5) 0.2392(3) 0.0221(11) Uani 1 1 d .
H15A H 0.4240 0.3526 0.2606 0.027 Uiso 1 1 calc R
C16 C 0.5677(5) 0.3328(6) 0.1915(3) 0.0262(11) Uani 1 1 d .
H16A H 0.5144 0.3885 0.1537 0.039 Uiso 1 1 calc R
H16B H 0.6155 0.2574 0.1701 0.039 Uiso 1 1 calc R
H16C H 0.6369 0.3917 0.2203 0.039 Uiso 1 1 calc R
C17 C 0.5459(5) 0.1894(5) 0.3017(3) 0.0217(10) Uani 1 1 d .
C18 C 0.3846(5) -0.2000(5) 0.2386(3) 0.0211(10) Uani 1 1 d .
H18A H 0.4678 -0.1386 0.2515 0.025 Uiso 1 1 calc R
C19 C 0.4316(6) -0.3184(6) 0.1942(3) 0.0302(12) Uani 1 1 d .
H19A H 0.5089 -0.3685 0.2223 0.045 Uiso 1 1 calc R
H19B H 0.4629 -0.2806 0.1510 0.045 Uiso 1 1 calc R
H19C H 0.3533 -0.3821 0.1806 0.045 Uiso 1 1 calc R
C20 C 0.3424(5) -0.2513(5) 0.3095(3) 0.0231(11) Uani 1 1 d .
Cl1 Cl 0.5000 0.3399(5) 0.5000 0.0981(13) Uani 1 2 d S
Na1 Na 0.3029(3) 0.6062(4) 0.44228(14) 0.0841(17) Uani 1 1 d .
Na2 Na 0.0000 0.4570(3) 0.5000 0.0277(6) Uani 1 2 d S
Na3 Na 0.0000 0.0812(7) 0.5000 0.0665(12) Uani 1 2 d S
O9 O 0.3308(4) 0.0764(8) 0.43673(18) 0.0368(8) Uani 1 1 d .
H9B H 0.4109 0.1101 0.4412 0.044 Uiso 1 1 d R
H9C H 0.3344 -0.0038 0.4541 0.044 Uiso 1 1 d R
O10 O 0.1630(4) 0.2585(5) 0.5391(2) 0.0418(11) Uani 1 1 d .
H10D H 0.2333 0.2571 0.5176 0.050 Uiso 1 1 calc R
H10E H 0.1883 0.2571 0.5835 0.050 Uiso 1 1 calc R
O11 O 0.1702(4) 0.6319(4) 0.5373(2) 0.0319(9) Uani 1 1 d .
H11A H 0.1344 0.7112 0.5382 0.038 Uiso 1 1 calc R
H11B H 0.2171 0.6140 0.5772 0.038 Uiso 1 1 calc R
O12 O 0.5000 0.7141(7) 0.5000 0.0361(14) Uani 1 2 d S
H12B H 0.4719 0.7663 0.5304 0.043 Uiso 1 1 d R
O13 O 0.3765(4) 0.9271(5) 0.5671(2) 0.0381(10) Uani 1 1 d .
H13D H 0.4387 0.9750 0.5910 0.046 Uiso 1 1 d R
H13E H 0.3244 0.8938 0.5944 0.046 Uiso 1 1 d R
O14 O 0.6381(6) 0.5194(6) 0.3615(5) 0.108(3) Uani 1 1 d .
H14D H 0.6445 0.4334 0.3531 0.130 Uiso 1 1 d R
H14E H 0.5808 0.5318 0.3900 0.130 Uiso 1 1 d R
Cl2 Cl 0.0000 0.1061(6) 0.0000 0.090(2) Uani 1 2 d S
O15 O 0.5000 0.2996(9) 0.0000 0.073(3) Uani 1 2 d S
O16 O 0.6995(6) 0.0930(15) 0.0500(3) 0.118(4) Uani 1 1 d .

loop_
_atom_site_aniso_label
_atom_site_aniso_U_11
_atom_site_aniso_U_22
_atom_site_aniso_U_33
_atom_site_aniso_U_23
_atom_site_aniso_U_13
_atom_site_aniso_U_12
Gd1 0.01588(9) 0.01899(9) 0.01839(10) -0.00091(19) 0.00497(6) -0.00067(17)
O1 0.0233(15) 0.029(3) 0.0243(15) -0.0035(18) 0.0106(12) -0.0036(18)
O2 0.0222(18) 0.030(2) 0.0218(19) 0.0063(15) 0.0033(15) -0.0057(15)
O3 0.028(2) 0.029(3) 0.027(3) -0.0107(19) 0.0041(19) 0.001(2)
O4 0.045(3) 0.040(2) 0.048(3) -0.022(2) 0.027(2) -0.011(2)
O5 0.0188(14) 0.026(3) 0.0258(15) 0.002(2) 0.0029(12) 0.0010(19)
O6 0.0164(18) 0.038(2) 0.046(3) 0.0024(19) 0.0001(17) -0.0032(16)
O7 0.022(2) 0.024(2) 0.028(2) 0.0042(19) 0.0082(18) 0.0007(18)
O8 0.038(2) 0.0250(18) 0.036(2) 0.0079(17) 0.0097(18) 0.0093(16)
N1 0.016(2) 0.021(2) 0.018(2) 0.0015(17) 0.0060(17) 0.0024(17)
N2 0.017(2) 0.019(2) 0.030(2) 0.0022(18) 0.0101(18) -0.0003(16)
N3 0.0124(19) 0.015(2) 0.022(2) -0.0004(16) 0.0051(16) 0.0001(16)
N4 0.016(2) 0.021(2) 0.021(2) 0.0016(17) 0.0059(18) 0.0023(17)
C1 0.0150(18) 0.017(3) 0.029(2) 0.006(3) 0.0035(15) 0.001(3)
C2 0.014(2) 0.025(3) 0.032(3) 0.007(2) 0.000(2) 0.003(2)
C3 0.014(3) 0.022(3) 0.029(3) 0.008(3) 0.008(2) 0.000(2)
C4 0.021(2) 0.021(3) 0.025(3) 0.003(2) 0.009(2) 0.001(2)
C5 0.0190(18) 0.018(3) 0.0208(19) 0.002(3) 0.0063(15) 0.001(3)
C6 0.022(2) 0.026(3) 0.017(3) 0.003(2) 0.004(2) 0.000(2)
C7 0.026(3) 0.015(3) 0.031(4) -0.005(2) 0.005(3) -0.004(2)
C8 0.017(2) 0.028(3) 0.020(3) -0.005(2) 0.004(2) -0.005(2)
C9 0.019(2) 0.022(3) 0.025(3) 0.000(2) 0.010(2) -0.002(2)
C10 0.022(3) 0.028(3) 0.036(3) -0.001(2) 0.011(2) -0.008(2)
C11 0.017(2) 0.021(2) 0.024(3) 0.006(2) 0.0051(19) -0.0009(19)
C12 0.023(3) 0.021(3) 0.037(3) -0.005(2) 0.016(2) 0.000(2)
C13 0.031(3) 0.023(3) 0.067(4) -0.002(3) 0.022(3) 0.001(2)
C14 0.032(3) 0.029(3) 0.029(3) -0.001(2) 0.018(2) -0.004(2)
C15 0.017(2) 0.019(2) 0.031(3) -0.005(2) 0.005(2) -0.004(2)
C16 0.021(3) 0.026(3) 0.033(3) 0.001(2) 0.009(2) -0.002(2)
C17 0.016(2) 0.022(3) 0.027(3) -0.009(2) 0.004(2) 0.0018(19)
C18 0.017(2) 0.018(2) 0.027(3) 0.001(2) 0.002(2) 0.005(2)
C19 0.029(3) 0.025(3) 0.039(3) -0.001(2) 0.014(2) 0.008(2)
C20 0.017(2) 0.021(2) 0.031(3) 0.002(2) 0.003(2) -0.0006(19)
Cl1 0.089(3) 0.102(3) 0.095(3) 0.000 -0.017(2) 0.000
Na1 0.0717(18) 0.149(5) 0.0370(14) -0.0399(19) 0.0267(13) -0.089(3)
Na2 0.0262(15) 0.0292(16) 0.0276(16) 0.000 0.0033(12) 0.000
Na3 0.128(3) 0.030(2) 0.0307(16) 0.000 -0.0271(18) 0.000
O9 0.0381(18) 0.042(2) 0.0297(17) 0.001(3) 0.0034(14) -0.003(3)
O10 0.033(2) 0.052(3) 0.042(3) 0.010(2) 0.011(2) 0.005(2)
O11 0.035(2) 0.0320(19) 0.030(2) -0.0040(17) 0.0092(17) -0.0068(17)
O12 0.035(3) 0.041(4) 0.036(3) 0.000 0.014(3) 0.000
O13 0.028(2) 0.049(3) 0.038(2) -0.014(2) 0.0084(18) -0.0104(19)
O14 0.046(3) 0.065(4) 0.194(8) -0.071(4) -0.045(4) 0.022(3)
Cl2 0.0409(12) 0.205(6) 0.0241(10) 0.000 0.0015(9) 0.000
O15 0.101(7) 0.085(6) 0.045(4) 0.000 0.051(5) 0.000
O16 0.048(3) 0.260(12) 0.046(3) -0.012(6) 0.006(2) 0.028(6)

loop_
_atom_type_symbol
_atom_type_description
_atom_type_scat_dispersion_real
_atom_type_scat_dispersion_imag
_atom_type_scat_source
C C 0.0033 0.0016 'International Tables Vol C Tables 4.2.6.8 and 6.1.1.4'
H H 0.0000 0.0000 'International Tables Vol C Tables 4.2.6.8 and 6.1.1.4'
N N 0.0061 0.0033 'International Tables Vol C Tables 4.2.6.8 and 6.1.1.4'
O O 0.0106 0.0060 'International Tables Vol C Tables 4.2.6.8 and 6.1.1.4'
Gd Gd -0.1653 3.9035 'International Tables Vol C Tables 4.2.6.8 and 6.1.1.4'
Cl Cl 0.1484 0.1585 'International Tables Vol C Tables 4.2.6.8 and 6.1.1.4'
Na Na 0.0362 0.0249 'International Tables Vol C Tables 4.2.6.8 and 6.1.1.4'

loop_
_geom_angle_atom_site_label_1
_geom_angle_atom_site_label_2
_geom_angle_atom_site_label_3
_geom_angle
_geom_angle_site_symmetry_1
_geom_angle_site_symmetry_3
O7 Gd1 O3 140.84(13) . .
O7 Gd1 O1 82.58(16) . .
O3 Gd1 O1 83.40(16) . .
O7 Gd1 O5 84.69(17) . .
O3 Gd1 O5 83.56(18) . .
O1 Gd1 O5 140.86(11) . .
O7 Gd1 O9 74.0(2) . .
O3 Gd1 O9 66.9(2) . .
O1 Gd1 O9 71.23(12) . .
O5 Gd1 O9 69.70(11) . .
O7 Gd1 N4 64.20(15) . .
O3 Gd1 N4 150.12(15) . .
O1 Gd1 N4 122.29(14) . .
O5 Gd1 N4 83.83(14) . .
O9 Gd1 N4 132.12(18) . .
O7 Gd1 N3 123.44(14) . .
O3 Gd1 N3 82.70(15) . .
O1 Gd1 N3 150.67(13) . .
O5 Gd1 N3 62.38(13) . .
O9 Gd1 N3 125.35(14) . .
N4 Gd1 N3 67.46(13) . .
O7 Gd1 N2 150.13(15) . .
O3 Gd1 N2 62.35(16) . .
O1 Gd1 N2 82.93(13) . .
O5 Gd1 N2 122.11(15) . .
O9 Gd1 N2 124.93(19) . .
N4 Gd1 N2 102.87(13) . .
N3 Gd1 N2 67.74(12) . .
O7 Gd1 N1 83.31(15) . .
O3 Gd1 N1 121.34(15) . .
O1 Gd1 N1 62.80(12) . .
O5 Gd1 N1 151.19(13) . .
O9 Gd1 N1 130.76(14) . .
N4 Gd1 N1 67.37(12) . .
N3 Gd1 N1 103.70(12) . .
N2 Gd1 N1 66.84(12) . .
C11 O1 Gd1 121.4(3) . .
C11 O1 Na3 90.9(3) . .
Gd1 O1 Na3 139.35(16) . .
C11 O2 Na3 93.9(3) . .
C14 O3 Gd1 120.2(4) . .
C14 O4 Na1 119.1(4) . .
C14 O4 Na2 135.9(4) . .
Na1 O4 Na2 100.55(17) . .
C17 O5 Gd1 121.9(4) . .
C20 O7 Gd1 123.4(4) . .
C20 O7 Na1 79.1(3) . 1_545
Gd1 O7 Na1 155.8(2) . 1_545
C20 O8 Na1 107.5(4) . 1_545
C8 N1 C1 109.2(4) . .
C8 N1 C9 112.3(4) . .
C1 N1 C9 109.5(4) . .
C8 N1 Gd1 111.7(3) . .
C1 N1 Gd1 110.1(3) . .
C9 N1 Gd1 104.1(3) . .
C2 N2 C12 112.0(4) . .
C2 N2 C3 109.7(5) . .
C12 N2 C3 109.3(4) . .
C2 N2 Gd1 112.2(3) . .
C12 N2 Gd1 103.1(3) . .
C3 N2 Gd1 110.3(3) . .
C5 N3 C15 109.3(4) . .
C5 N3 C4 108.9(4) . .
C15 N3 C4 110.8(4) . .
C5 N3 Gd1 110.7(3) . .
C15 N3 Gd1 104.9(3) . .
C4 N3 Gd1 112.0(3) . .
C18 N4 C6 112.6(4) . .
C18 N4 C7 108.9(4) . .
C6 N4 C7 109.3(5) . .
C18 N4 Gd1 102.8(3) . .
C6 N4 Gd1 112.0(3) . .
C7 N4 Gd1 111.0(3) . .
N1 C1 C2 112.4(4) . .
N1 C1 H1A 109.1 . .
C2 C1 H1A 109.1 . .
N1 C1 H1B 109.1 . .
C2 C1 H1B 109.1 . .
H1A C1 H1B 107.8 . .
N2 C2 C1 112.3(4) . .
N2 C2 H2A 109.1 . .
C1 C2 H2A 109.1 . .
N2 C2 H2B 109.1 . .
C1 C2 H2B 109.1 . .
H2A C2 H2B 107.9 . .
N2 C3 C4 111.5(5) . .
N2 C3 H3A 109.3 . .
C4 C3 H3A 109.3 . .
N2 C3 H3B 109.3 . .
C4 C3 H3B 109.3 . .
H3A C3 H3B 108.0 . .
N3 C4 C3 112.7(5) . .
N3 C4 H4A 109.1 . .
C3 C4 H4A 109.1 . .
N3 C4 H4B 109.1 . .
C3 C4 H4B 109.1 . .
H4A C4 H4B 107.8 . .
N3 C5 C6 112.3(4) . .
N3 C5 H5A 109.2 . .
C6 C5 H5A 109.2 . .
N3 C5 H5B 109.2 . .
C6 C5 H5B 109.2 . .
H5A C5 H5B 107.9 . .
N4 C6 C5 112.4(4) . .
N4 C6 H6A 109.1 . .
C5 C6 H6A 109.1 . .
N4 C6 H6B 109.1 . .
C5 C6 H6B 109.1 . .
H6A C6 H6B 107.9 . .
N4 C7 C8 112.6(5) . .
N4 C7 H7A 109.1 . .
C8 C7 H7A 109.1 . .
N4 C7 H7B 109.1 . .
C8 C7 H7B 109.1 . .
H7A C7 H7B 107.8 . .
N1 C8 C7 112.1(5) . .
N1 C8 H8A 109.2 . .
C7 C8 H8A 109.2 . .
N1 C8 H8B 109.2 . .
C7 C8 H8B 109.2 . .
H8A C8 H8B 107.9 . .
N1 C9 C11 109.3(4) . .
N1 C9 C10 115.3(4) . .
C11 C9 C10 111.7(4) . .
N1 C9 H9A 106.7 . .
C11 C9 H9A 106.7 . .
C10 C9 H9A 106.7 . .
C9 C10 H10A 109.5 . .
C9 C10 H10B 109.5 . .
H10A C10 H10B 109.5 . .
C9 C10 H10C 109.5 . .
H10A C10 H10C 109.5 . .
H10B C10 H10C 109.5 . .
O2 C11 O1 122.3(5) . .
O2 C11 C9 119.6(4) . .
O1 C11 C9 118.1(4) . .
N2 C12 C14 109.2(4) . .
N2 C12 C13 115.6(5) . .
C14 C12 C13 111.2(5) . .
N2 C12 H12A 106.8 . .
C14 C12 H12A 106.8 . .
C13 C12 H12A 106.8 . .
C12 C13 H13A 109.5 . .
C12 C13 H13B 109.5 . .
H13A C13 H13B 109.5 . .
C12 C13 H13C 109.5 . .
H13A C13 H13C 109.5 . .
H13B C13 H13C 109.5 . .
O4 C14 O3 124.6(6) . .
O4 C14 C12 117.7(5) . .
O3 C14 C12 117.7(5) . .
N3 C15 C16 115.7(4) . .
N3 C15 C17 109.4(4) . .
C16 C15 C17 112.0(4) . .
N3 C15 H15A 106.4 . .
C16 C15 H15A 106.4 . .
C17 C15 H15A 106.4 . .
C15 C16 H16A 109.5 . .
C15 C16 H16B 109.5 . .
H16A C16 H16B 109.5 . .
C15 C16 H16C 109.5 . .
H16A C16 H16C 109.5 . .
H16B C16 H16C 109.5 . .
O6 C17 O5 124.4(5) . .
O6 C17 C15 118.8(5) . .
O5 C17 C15 116.7(4) . .
N4 C18 C19 117.1(4) . .
N4 C18 C20 107.5(4) . .
C19 C18 C20 112.2(4) . .
N4 C18 H18A 106.4 . .
C19 C18 H18A 106.4 . .
C20 C18 H18A 106.4 . .
C18 C19 H19A 109.5 . .
C18 C19 H19B 109.5 . .
H19A C19 H19B 109.5 . .
C18 C19 H19C 109.5 . .
H19A C19 H19C 109.5 . .
H19B C19 H19C 109.5 . .
O8 C20 O7 123.9(5) . .
O8 C20 C18 120.2(5) . .
O7 C20 C18 115.9(5) . .
O8 C20 Na1 48.7(3) . 1_545
O7 C20 Na1 75.3(3) . 1_545
C18 C20 Na1 168.5(3) . 1_545
Na1 Cl1 Na1 77.37(14) 2_656 .
O12 Na1 O4 165.3(3) . .
O12 Na1 O8 92.77(14) . 1_565
O4 Na1 O8 94.81(17) . 1_565
O12 Na1 O11 95.38(13) . .
O4 Na1 O11 81.34(15) . .
O8 Na1 O11 160.9(2) 1_565 .
O12 Na1 O7 87.71(18) . 1_565
O4 Na1 O7 106.8(2) . 1_565
O8 Na1 O7 49.41(15) 1_565 1_565
O11 Na1 O7 113.6(2) . 1_565
O12 Na1 C20 89.67(15) . 1_565
O4 Na1 C20 102.27(18) . 1_565
O8 Na1 C20 23.84(14) 1_565 1_565
O11 Na1 C20 138.8(2) . 1_565
O7 Na1 C20 25.59(14) 1_565 1_565
O12 Na1 Cl1 78.15(19) . .
O4 Na1 Cl1 88.31(19) . .
O8 Na1 Cl1 98.17(15) 1_565 .
O11 Na1 Cl1 100.40(15) . .
O7 Na1 Cl1 144.23(13) 1_565 .
C20 Na1 Cl1 120.59(14) 1_565 .
O12 Na1 Na1 26.84(17) . 2_656
O4 Na1 Na1 139.28(17) . 2_656
O8 Na1 Na1 95.97(15) 1_565 2_656
O11 Na1 Na1 99.09(15) . 2_656
O7 Na1 Na1 110.02(12) 1_565 2_656
C20 Na1 Na1 103.31(13) 1_565 2_656
Cl1 Na1 Na1 51.31(7) . 2_656
O12 Na1 H12B 17.7 . .
O4 Na1 H12B 159.3 . .
O8 Na1 H12B 105.8 1_565 .
O11 Na1 H12B 79.2 . .
O7 Na1 H12B 87.6 1_565 .
C20 Na1 H12B 97.0 1_565 .
Cl1 Na1 H12B 88.3 . .
Na1 Na1 H12B 39.3 2_656 .
O4 Na2 O4 177.4(3) 2_556 .
O4 Na2 O11 101.37(17) 2_556 .
O4 Na2 O11 80.47(14) . .
O4 Na2 O11 80.47(14) 2_556 2_556
O4 Na2 O11 101.37(17) . 2_556
O11 Na2 O11 90.3(2) . 2_556
O4 Na2 O10 80.78(17) 2_556 2_556
O4 Na2 O10 97.24(16) . 2_556
O11 Na2 O10 175.25(17) . 2_556
O11 Na2 O10 94.25(14) 2_556 2_556
O4 Na2 O10 97.24(16) 2_556 .
O4 Na2 O10 80.78(17) . .
O11 Na2 O10 94.25(14) . .
O11 Na2 O10 175.25(17) 2_556 .
O10 Na2 O10 81.2(2) 2_556 .
O4 Na2 Na1 39.53(11) 2_556 2_556
O4 Na2 Na1 142.13(15) . 2_556
O11 Na2 Na1 100.67(14) . 2_556
O11 Na2 Na1 41.13(10) 2_556 2_556
O10 Na2 Na1 83.70(12) 2_556 2_556
O10 Na2 Na1 136.14(12) . 2_556
O10 Na3 O10 87.7(3) . 2_556
O10 Na3 O2 152.91(13) . .
O10 Na3 O2 96.78(13) 2_556 .
O10 Na3 O2 96.78(13) . 2_556
O10 Na3 O2 152.91(13) 2_556 2_556
O2 Na3 O2 91.3(3) . 2_556
O10 Na3 O1 100.66(18) . .
O10 Na3 O1 89.85(17) 2_556 .
O2 Na3 O1 52.85(14) . .
O2 Na3 O1 115.3(2) 2_556 .
O10 Na3 O1 89.85(17) . 2_556
O10 Na3 O1 100.66(18) 2_556 2_556
O2 Na3 O1 115.3(2) . 2_556
O2 Na3 O1 52.85(14) 2_556 2_556
O1 Na3 O1 165.5(4) . 2_556
O10 Na3 C11 93.33(15) . 2_556
O10 Na3 C11 127.41(16) 2_556 2_556
O2 Na3 C11 104.7(2) . 2_556
O2 Na3 C11 25.96(12) 2_556 2_556
O1 Na3 C11 140.8(3) . 2_556
O1 Na3 C11 26.89(14) 2_556 2_556
Gd1 O9 H9B 108.8 . .
Gd1 O9 H9C 110.3 . .
H9B O9 H9C 109.5 . .
Na3 O10 Na2 95.53(19) . .
Na3 O10 H10D 112.6 . .
Na2 O10 H10D 112.6 . .
Na3 O10 H10E 112.6 . .
Na2 O10 H10E 112.6 . .
H10D O10 H10E 110.1 . .
Na1 O11 Na2 97.27(15) . .
Na1 O11 H11A 112.3 . .
Na2 O11 H11A 112.3 . .
Na1 O11 H11B 112.3 . .
Na2 O11 H11B 112.3 . .
H11A O11 H11B 109.9 . .
Na1 O12 Na1 126.3(3) . 2_656
Na1 O12 H12B 105.6 . .
Na1 O12 H12B 105.9 2_656 .
H13D O13 H13E 109.0 . .
H14D O14 H14E 109.5 . .

loop_
_geom_bond_atom_site_label_1
_geom_bond_atom_site_label_2
_geom_bond_distance
_geom_bond_site_symmetry_2
Gd1 O7 2.358(5) .
Gd1 O3 2.369(5) .
Gd1 O1 2.372(3) .
Gd1 O5 2.391(3) .
Gd1 O9 2.500(3) .
Gd1 N4 2.659(4) .
Gd1 N3 2.675(4) .
Gd1 N2 2.687(4) .
Gd1 N1 2.704(4) .
O1 C11 1.278(6) .
O1 Na3 2.499(3) .
O2 C11 1.240(6) .
O2 Na3 2.455(6) .
O3 C14 1.248(7) .
O4 C14 1.250(7) .
O4 Na1 2.311(5) .
O4 Na2 2.331(4) .
O5 C17 1.268(7) .
O6 C17 1.247(6) .
O7 C20 1.291(7) .
O7 Na1 2.892(6) 1_545
O8 C20 1.244(6) .
O8 Na1 2.312(5) 1_545
N1 C8 1.482(6) .
N1 C1 1.492(8) .
N1 C9 1.495(6) .
N2 C2 1.476(7) .
N2 C12 1.491(6) .
N2 C3 1.507(8) .
N3 C5 1.472(7) .
N3 C15 1.491(6) .
N3 C4 1.498(6) .
N4 C18 1.482(6) .
N4 C6 1.483(6) .
N4 C7 1.490(8) .
C1 C2 1.497(9) .
C1 H1A 0.9900 .
C1 H1B 0.9900 .
C2 H2A 0.9900 .
C2 H2B 0.9900 .
C3 C4 1.518(8) .
C3 H3A 0.9900 .
C3 H3B 0.9900 .
C4 H4A 0.9900 .
C4 H4B 0.9900 .
C5 C6 1.514(8) .
C5 H5A 0.9900 .
C5 H5B 0.9900 .
C6 H6A 0.9900 .
C6 H6B 0.9900 .
C7 C8 1.517(9) .
C7 H7A 0.9900 .
C7 H7B 0.9900 .
C8 H8A 0.9900 .
C8 H8B 0.9900 .
C9 C11 1.523(7) .
C9 C10 1.536(7) .
C9 H9A 1.0000 .
C10 H10A 0.9800 .
C10 H10B 0.9800 .
C10 H10C 0.9800 .
C12 C14 1.527(8) .
C12 C13 1.534(8) .
C12 H12A 1.0000 .
C13 H13A 0.9800 .
C13 H13B 0.9800 .
C13 H13C 0.9800 .
C15 C16 1.527(7) .
C15 C17 1.531(8) .
C15 H15A 1.0000 .
C16 H16A 0.9800 .
C16 H16B 0.9800 .
C16 H16C 0.9800 .
C18 C19 1.526(7) .
C18 C20 1.539(7) .
C18 H18A 1.0000 .
C19 H19A 0.9800 .
C19 H19B 0.9800 .
C19 H19C 0.9800 .
C20 Na1 2.936(6) 1_545
Cl1 Na1 3.288(6) 2_656
Cl1 Na1 3.288(6) .
Na1 O12 2.303(4) .
Na1 O8 2.312(5) 1_565
Na1 O11 2.367(5) .
Na1 O7 2.892(6) 1_565
Na1 C20 2.936(6) 1_565
Na1 Na1 4.111(6) 2_656
Na1 H12B 2.6545 .
Na2 O4 2.331(4) 2_556
Na2 O11 2.390(4) .
Na2 O11 2.390(4) 2_556
Na2 O10 2.521(5) 2_556
Na2 O10 2.521(5) .
Na2 Na1 3.570(3) 2_556
Na3 O10 2.369(6) .
Na3 O10 2.369(6) 2_556
Na3 O2 2.455(6) 2_556
Na3 O1 2.499(3) 2_556
Na3 C11 2.825(6) 2_556
O9 H9B 0.8336 .
O9 H9C 0.8383 .
O10 H10D 0.8400 .
O10 H10E 0.8400 .
O11 H11A 0.8400 .
O11 H11B 0.8400 .
O12 Na1 2.303(4) 2_656
O12 H12B 0.8384 .
O13 H13D 0.8370 .
O13 H13E 0.8365 .
O14 H14D 0.8479 .
O14 H14E 0.8361 .

loop_
_geom_hbond_atom_site_label_D
_geom_hbond_atom_site_label_H
_geom_hbond_atom_site_label_A
_geom_hbond_distance_DH
_geom_hbond_distance_HA
_geom_hbond_distance_DA
_geom_hbond_angle_DHA
_geom_hbond_site_symmetry_A
O9 H9B Cl1 0.83 2.57 3.162(8) 129.0 .
O9 H9C O13 0.84 2.22 2.835(7) 130.2 1_545
O10 H10D O9 0.84 2.58 3.220(7) 133.3 .
O10 H10E O6 0.84 2.03 2.800(6) 151.4 2_656
O11 H11A O2 0.84 2.10 2.879(5) 154.3 2_566
O11 H11B O14 0.84 1.92 2.694(7) 153.5 2_656
O12 H12B O13 0.84 1.98 2.772(6) 157.5 .
O13 H13D O5 0.84 2.00 2.774(6) 152.6 2_666
O13 H13E O2 0.84 2.15 2.753(5) 128.5 2_566
O14 H14D O6 0.85 2.02 2.867(7) 177.8 .
O14 H14E O8 0.84 2.33 2.739(6) 110.5 1_565

loop_
_geom_torsion_atom_site_label_1
_geom_torsion_atom_site_label_2
_geom_torsion_atom_site_label_3
_geom_torsion_atom_site_label_4
_geom_torsion
_geom_torsion_site_symmetry_1
_geom_torsion_site_symmetry_4
O7 Gd1 O1 C11 -48.8(4) . .
O3 Gd1 O1 C11 167.9(4) . .
O5 Gd1 O1 C11 -120.8(4) . .
O9 Gd1 O1 C11 -124.3(4) . .
N4 Gd1 O1 C11 4.3(4) . .
N3 Gd1 O1 C11 105.7(4) . .
N2 Gd1 O1 C11 105.1(4) . .
N1 Gd1 O1 C11 37.5(4) . .
O7 Gd1 O1 Na3 88.9(4) . .
O3 Gd1 O1 Na3 -54.4(4) . .
O5 Gd1 O1 Na3 16.8(6) . .
O9 Gd1 O1 Na3 13.4(4) . .
N4 Gd1 O1 Na3 141.9(3) . .
N3 Gd1 O1 Na3 -116.6(4) . .
N2 Gd1 O1 Na3 -117.3(4) . .
N1 Gd1 O1 Na3 175.2(4) . .
O7 Gd1 O3 C14 -113.4(4) . .
O1 Gd1 O3 C14 -43.8(5) . .
O5 Gd1 O3 C14 173.2(5) . .
O9 Gd1 O3 C14 -116.1(5) . .
N4 Gd1 O3 C14 107.7(5) . .
N3 Gd1 O3 C14 110.3(5) . .
N2 Gd1 O3 C14 41.7(4) . .
N1 Gd1 O3 C14 8.7(5) . .
O7 Gd1 O5 C17 170.5(4) . .
O3 Gd1 O5 C17 -46.9(4) . .
O1 Gd1 O5 C17 -118.1(4) . .
O9 Gd1 O5 C17 -114.6(4) . .
N4 Gd1 O5 C17 106.0(4) . .
N3 Gd1 O5 C17 38.2(4) . .
N2 Gd1 O5 C17 4.6(4) . .
N1 Gd1 O5 C17 104.8(5) . .
O3 Gd1 O7 C20 -131.8(5) . .
O1 Gd1 O7 C20 158.3(5) . .
O5 Gd1 O7 C20 -58.8(4) . .
O9 Gd1 O7 C20 -129.2(5) . .
N4 Gd1 O7 C20 26.9(4) . .
N3 Gd1 O7 C20 -7.1(5) . .
N2 Gd1 O7 C20 96.7(5) . .
N1 Gd1 O7 C20 95.0(5) . .
O3 Gd1 O7 Na1 24.3(6) . 1_545
O1 Gd1 O7 Na1 -45.6(5) . 1_545
O5 Gd1 O7 Na1 97.3(5) . 1_545
O9 Gd1 O7 Na1 26.9(5) . 1_545
N4 Gd1 O7 Na1 -177.0(6) . 1_545
N3 Gd1 O7 Na1 149.0(4) . 1_545
N2 Gd1 O7 Na1 -107.2(5) . 1_545
N1 Gd1 O7 Na1 -109.0(5) . 1_545
O7 Gd1 N1 C8 -76.1(3) . .
O3 Gd1 N1 C8 136.5(3) . .
O1 Gd1 N1 C8 -161.2(4) . .
O5 Gd1 N1 C8 -10.1(5) . .
O9 Gd1 N1 C8 -138.2(3) . .
N4 Gd1 N1 C8 -11.3(3) . .
N3 Gd1 N1 C8 46.7(3) . .
N2 Gd1 N1 C8 104.9(3) . .
O7 Gd1 N1 C1 162.4(3) . .
O3 Gd1 N1 C1 15.0(3) . .
O1 Gd1 N1 C1 77.4(3) . .
O5 Gd1 N1 C1 -131.6(3) . .
O9 Gd1 N1 C1 100.4(3) . .
N4 Gd1 N1 C1 -132.8(3) . .
N3 Gd1 N1 C1 -74.7(3) . .
N2 Gd1 N1 C1 -16.6(3) . .
O7 Gd1 N1 C9 45.2(3) . .
O3 Gd1 N1 C9 -102.2(3) . .
O1 Gd1 N1 C9 -39.8(3) . .
O5 Gd1 N1 C9 111.2(4) . .
O9 Gd1 N1 C9 -16.8(4) . .
N4 Gd1 N1 C9 110.0(3) . .
N3 Gd1 N1 C9 168.1(3) . .
N2 Gd1 N1 C9 -133.8(3) . .
O7 Gd1 N2 C2 -14.5(5) . .
O3 Gd1 N2 C2 -162.2(4) . .
O1 Gd1 N2 C2 -76.0(3) . .
O5 Gd1 N2 C2 136.4(3) . .
O9 Gd1 N2 C2 -137.1(3) . .
N4 Gd1 N2 C2 45.6(3) . .
N3 Gd1 N2 C2 104.4(3) . .
N1 Gd1 N2 C2 -12.6(3) . .
O7 Gd1 N2 C12 106.2(4) . .
O3 Gd1 N2 C12 -41.5(3) . .
O1 Gd1 N2 C12 44.7(3) . .
O5 Gd1 N2 C12 -103.0(3) . .
O9 Gd1 N2 C12 -16.5(3) . .
N4 Gd1 N2 C12 166.3(3) . .
N3 Gd1 N2 C12 -134.9(3) . .
N1 Gd1 N2 C12 108.1(3) . .
O7 Gd1 N2 C3 -137.2(4) . .
O3 Gd1 N2 C3 75.1(4) . .
O1 Gd1 N2 C3 161.4(4) . .
O5 Gd1 N2 C3 13.7(4) . .
O9 Gd1 N2 C3 100.2(4) . .
N4 Gd1 N2 C3 -77.1(4) . .
N3 Gd1 N2 C3 -18.3(4) . .
N1 Gd1 N2 C3 -135.2(4) . .
O7 Gd1 N3 C5 15.9(3) . .
O3 Gd1 N3 C5 164.3(3) . .
O1 Gd1 N3 C5 -133.3(3) . .
O5 Gd1 N3 C5 77.8(3) . .
O9 Gd1 N3 C5 109.5(3) . .
N4 Gd1 N3 C5 -17.1(3) . .
N2 Gd1 N3 C5 -132.6(3) . .
N1 Gd1 N3 C5 -75.1(3) . .
O7 Gd1 N3 C15 -102.0(3) . .
O3 Gd1 N3 C15 46.5(3) . .
O1 Gd1 N3 C15 108.8(3) . .
O5 Gd1 N3 C15 -40.1(3) . .
O9 Gd1 N3 C15 -8.4(4) . .
N4 Gd1 N3 C15 -135.0(3) . .
N2 Gd1 N3 C15 109.5(3) . .
N1 Gd1 N3 C15 167.0(3) . .
O7 Gd1 N3 C4 137.7(3) . .
O3 Gd1 N3 C4 -73.8(3) . .
O1 Gd1 N3 C4 -11.5(5) . .
O5 Gd1 N3 C4 -160.4(4) . .
O9 Gd1 N3 C4 -128.7(3) . .
N4 Gd1 N3 C4 104.7(3) . .
N2 Gd1 N3 C4 -10.8(3) . .
N1 Gd1 N3 C4 46.7(3) . .
O7 Gd1 N4 C18 -40.5(3) . .
O3 Gd1 N4 C18 112.1(4) . .
O1 Gd1 N4 C18 -102.1(3) . .
O5 Gd1 N4 C18 46.6(3) . .
O9 Gd1 N4 C18 -8.8(4) . .
N3 Gd1 N4 C18 109.2(3) . .
N2 Gd1 N4 C18 168.2(3) . .
N1 Gd1 N4 C18 -134.0(3) . .
O7 Gd1 N4 C6 -161.6(3) . .
O3 Gd1 N4 C6 -9.1(5) . .
O1 Gd1 N4 C6 136.7(3) . .
O5 Gd1 N4 C6 -74.6(3) . .
O9 Gd1 N4 C6 -129.9(3) . .
N3 Gd1 N4 C6 -11.9(3) . .
N2 Gd1 N4 C6 47.0(3) . .
N1 Gd1 N4 C6 104.9(3) . .
O7 Gd1 N4 C7 75.8(4) . .
O3 Gd1 N4 C7 -131.6(4) . .
O1 Gd1 N4 C7 14.2(4) . .
O5 Gd1 N4 C7 162.9(4) . .
O9 Gd1 N4 C7 107.5(4) . .
N3 Gd1 N4 C7 -134.5(4) . .
N2 Gd1 N4 C7 -75.5(4) . .
N1 Gd1 N4 C7 -17.7(4) . .
C8 N1 C1 C2 -77.4(5) . .
C9 N1 C1 C2 159.3(4) . .
Gd1 N1 C1 C2 45.5(5) . .
C12 N2 C2 C1 -73.8(5) . .
C3 N2 C2 C1 164.6(5) . .
Gd1 N2 C2 C1 41.6(5) . .
N1 C1 C2 N2 -60.6(6) . .
C2 N2 C3 C4 -77.7(6) . .
C12 N2 C3 C4 159.2(5) . .
Gd1 N2 C3 C4 46.5(6) . .
C5 N3 C4 C3 162.6(5) . .
C15 N3 C4 C3 -77.1(5) . .
Gd1 N3 C4 C3 39.8(5) . .
N2 C3 C4 N3 -59.7(6) . .
C15 N3 C5 C6 160.4(4) . .
C4 N3 C5 C6 -78.4(5) . .
Gd1 N3 C5 C6 45.2(5) . .
C18 N4 C6 C5 -75.1(5) . .
C7 N4 C6 C5 163.7(5) . .
Gd1 N4 C6 C5 40.2(5) . .
N3 C5 C6 N4 -59.3(6) . .
C18 N4 C7 C8 158.7(5) . .
C6 N4 C7 C8 -77.9(6) . .
Gd1 N4 C7 C8 46.2(6) . .
C1 N1 C8 C7 161.4(5) . .
C9 N1 C8 C7 -77.0(5) . .
Gd1 N1 C8 C7 39.4(5) . .
N4 C7 C8 N1 -59.3(7) . .
C8 N1 C9 C11 163.2(4) . .
C1 N1 C9 C11 -75.3(5) . .
Gd1 N1 C9 C11 42.3(4) . .
C8 N1 C9 C10 -70.0(5) . .
C1 N1 C9 C10 51.4(6) . .
Gd1 N1 C9 C10 169.1(3) . .
Na3 O2 C11 O1 1.8(5) . .
Na3 O2 C11 C9 -178.8(4) . .
Gd1 O1 C11 O2 152.2(4) . .
Na3 O1 C11 O2 -1.8(5) . .
Gd1 O1 C11 C9 -27.2(6) . .
Na3 O1 C11 C9 178.8(4) . .
N1 C9 C11 O2 164.0(4) . .
C10 C9 C11 O2 35.2(6) . .
N1 C9 C11 O1 -16.7(6) . .
C10 C9 C11 O1 -145.4(5) . .
C2 N2 C12 C14 163.4(4) . .
C3 N2 C12 C14 -74.8(5) . .
Gd1 N2 C12 C14 42.5(4) . .
C2 N2 C12 C13 -70.3(6) . .
C3 N2 C12 C13 51.5(6) . .
Gd1 N2 C12 C13 168.9(4) . .
Na1 O4 C14 O3 45.2(8) . .
Na2 O4 C14 O3 -105.8(7) . .
Na1 O4 C14 C12 -136.5(4) . .
Na2 O4 C14 C12 72.5(8) . .
Gd1 O3 C14 O4 145.8(5) . .
Gd1 O3 C14 C12 -32.5(7) . .
N2 C12 C14 O4 167.9(5) . .
C13 C12 C14 O4 39.2(7) . .
N2 C12 C14 O3 -13.7(7) . .
C13 C12 C14 O3 -142.4(5) . .
C5 N3 C15 C16 51.8(6) . .
C4 N3 C15 C16 -68.3(5) . .
Gd1 N3 C15 C16 170.5(4) . .
C5 N3 C15 C17 -75.9(5) . .
C4 N3 C15 C17 164.0(4) . .
Gd1 N3 C15 C17 42.9(4) . .
Gd1 O5 C17 O6 151.0(4) . .
Gd1 O5 C17 C15 -27.6(6) . .
N3 C15 C17 O6 165.1(4) . .
C16 C15 C17 O6 35.5(6) . .
N3 C15 C17 O5 -16.2(6) . .
C16 C15 C17 O5 -145.9(5) . .
C6 N4 C18 C19 -60.3(6) . .
C7 N4 C18 C19 61.2(6) . .
Gd1 N4 C18 C19 179.0(4) . .
C6 N4 C18 C20 172.4(4) . .
C7 N4 C18 C20 -66.2(6) . .
Gd1 N4 C18 C20 51.6(4) . .
Na1 O8 C20 O7 -3.5(7) 1_545 .
Na1 O8 C20 C18 176.2(4) 1_545 .
Gd1 O7 C20 O8 173.0(4) . .
Na1 O7 C20 O8 2.7(5) 1_545 .
Gd1 O7 C20 C18 -6.8(7) . .
Na1 O7 C20 C18 -177.0(4) 1_545 .
Gd1 O7 C20 Na1 170.3(4) . 1_545
N4 C18 C20 O8 144.9(5) . .
C19 C18 C20 O8 14.7(7) . .
N4 C18 C20 O7 -35.4(6) . .
C19 C18 C20 O7 -165.6(5) . .
N4 C18 C20 Na1 159.1(16) . 1_545
C19 C18 C20 Na1 29(2) . 1_545
C14 O4 Na1 O12 -86.6(8) . .
Na2 O4 Na1 O12 73.4(7) . .
C14 O4 Na1 O8 34.2(5) . 1_565
Na2 O4 Na1 O8 -165.9(2) . 1_565
C14 O4 Na1 O11 -164.6(5) . .
Na2 O4 Na1 O11 -4.7(2) . .
C14 O4 Na1 O7 83.2(5) . 1_565
Na2 O4 Na1 O7 -116.9(2) . 1_565
C14 O4 Na1 C20 57.1(5) . 1_565
Na2 O4 Na1 C20 -142.95(19) . 1_565
C14 O4 Na1 Cl1 -63.8(5) . .
Na2 O4 Na1 Cl1 96.08(17) . .
C14 O4 Na1 Na1 -70.7(5) . 2_656
Na2 O4 Na1 Na1 89.2(3) . 2_656
Na1 Cl1 Na1 O12 0.0 2_656 .
Na1 Cl1 Na1 O4 -174.25(15) 2_656 .
Na1 Cl1 Na1 O8 91.13(14) 2_656 1_565
Na1 Cl1 Na1 O11 -93.38(13) 2_656 .
Na1 Cl1 Na1 O7 68.8(2) 2_656 1_565
Na1 Cl1 Na1 C20 82.48(15) 2_656 1_565
C14 O4 Na2 O4 23.2(6) . 2_556
Na1 O4 Na2 O4 -131.3(2) . 2_556
C14 O4 Na2 O11 159.1(6) . .
Na1 O4 Na2 O11 4.7(2) . .
C14 O4 Na2 O11 -112.5(6) . 2_556
Na1 O4 Na2 O11 93.0(2) . 2_556
C14 O4 Na2 O10 -16.7(6) . 2_556
Na1 O4 Na2 O10 -171.1(2) . 2_556
C14 O4 Na2 O10 63.2(6) . .
Na1 O4 Na2 O10 -91.3(2) . .
C14 O4 Na2 Na1 -105.7(6) . 2_556
Na1 O4 Na2 Na1 99.8(3) . 2_556
C11 O2 Na3 O10 -14.6(6) . .
C11 O2 Na3 O10 83.6(3) . 2_556
C11 O2 Na3 O2 -122.3(3) . 2_556
C11 O2 Na3 O1 -1.0(3) . .
C11 O2 Na3 O1 -171.2(3) . 2_556
C11 O2 Na3 C11 -144.8(3) . 2_556
C11 O1 Na3 O10 174.7(3) . .
Gd1 O1 Na3 O10 29.8(4) . .
C11 O1 Na3 O10 -97.7(3) . 2_556
Gd1 O1 Na3 O10 117.4(3) . 2_556
C11 O1 Na3 O2 1.0(3) . .
Gd1 O1 Na3 O2 -143.9(4) . .
C11 O1 Na3 O2 71.9(3) . 2_556
Gd1 O1 Na3 O2 -73.0(5) . 2_556
C11 O1 Na3 O1 39.0(3) . 2_556
Gd1 O1 Na3 O1 -105.9(4) . 2_556
C11 O1 Na3 C11 65.8(5) . 2_556
Gd1 O1 Na3 C11 -79.1(5) . 2_556
O10 Na3 O10 Na2 0.0 2_556 .
O2 Na3 O10 Na2 100.4(5) . .
O2 Na3 O10 Na2 -153.19(14) 2_556 .
O1 Na3 O10 Na2 89.42(19) . .
O1 Na3 O10 Na2 -100.67(18) 2_556 .
C11 Na3 O10 Na2 -127.35(16) 2_556 .
O4 Na2 O10 Na3 79.46(19) 2_556 .
O4 Na2 O10 Na3 -98.87(17) . .
O11 Na2 O10 Na3 -178.49(15) . .
O11 Na2 O10 Na3 18.5(19) 2_556 .
O10 Na2 O10 Na3 0.0 2_556 .
Na1 Na2 O10 Na3 71.3(2) 2_556 .
O12 Na1 O11 Na2 -161.0(2) . .
O4 Na1 O11 Na2 4.5(2) . .
O8 Na1 O11 Na2 84.1(6) 1_565 .
O7 Na1 O11 Na2 109.13(18) 1_565 .
C20 Na1 O11 Na2 103.3(3) 1_565 .
Cl1 Na1 O11 Na2 -82.11(15) . .
Na1 Na1 O11 Na2 -134.22(12) 2_656 .
O4 Na2 O11 Na1 173.66(18) 2_556 .
O4 Na2 O11 Na1 -4.5(2) . .
O11 Na2 O11 Na1 -106.0(2) 2_556 .
O10 Na2 O11 Na1 57.1(18) 2_556 .
O10 Na2 O11 Na1 75.38(19) . .
Na1 Na2 O11 Na1 -146.05(15) 2_556 .
O4 Na1 O12 Na1 23.2(7) . 2_656
O8 Na1 O12 Na1 -97.77(15) 1_565 2_656
O11 Na1 O12 Na1 99.52(16) . 2_656
O7 Na1 O12 Na1 -146.94(13) 1_565 2_656
C20 Na1 O12 Na1 -121.42(14) 1_565 2_656
Cl1 Na1 O12 Na1 0.0 . 2_656
